data_1554019
loop_
_publ_author_name
'Sun, Xingxing'
'Zhang, Baicheng'
'Li, Xinyang'
'Trindle, Carl O.'
'Zhang, Guoqing'

_publ_section_title
;
 External Heavy-Atom Effect via Orbital Interactions Revealed by
 Single-Crystal X-ray Diffraction.
;
_journal_issue 29
_journal_name_full 'The journal of physical chemistry. A'
_journal_page_first 5791
_journal_page_last 5797
_journal_paper_doi 10.1021/acs.jpca.6b03867
_journal_volume 120
_journal_year 2016
_chemical_formula_sum 'C11 H12 F6 N P'
_chemical_formula_weight 303.19
_space_group_crystal_system triclinic
_space_group_IT_number 2
_space_group_name_Hall '-P 1'
_space_group_name_H-M_alt 'P -1'
_atom_sites_solution_hydrogens geom
_audit_creation_method SHELXL-2013
_cell_angle_alpha 78.273(9)
_cell_angle_beta 85.744(9)
_cell_angle_gamma 74.308(11)
_cell_formula_units_Z 2
_cell_length_a 6.9573(9)
_cell_length_b 8.2064(11)
_cell_length_c 11.7459(10)
_cell_measurement_reflns_used 1893
_cell_measurement_temperature 290(2)
_cell_measurement_theta_max 28.9759
_cell_measurement_theta_min 3.4306
_cell_volume 632.02(14)
_computing_cell_refinement 'CrysAlisPro (Agilent Technologies)'
_computing_data_collection 'CrysAlisPro (Agilent Technologies)'
_computing_data_reduction 'CrysAlisPro (Agilent Technologies)'
_computing_molecular_graphics 'Ortep-3 (L. J. Farrugia, 2001)'
_computing_publication_material SHELXL-2013
_computing_structure_refinement 'SHELXL-2013 (Sheldrick, 2013)'
_computing_structure_solution 'SHELXS-97 (Sheldrick, 1997)'
_diffrn_ambient_temperature 290(2)
_diffrn_detector_area_resol_mean 15.9149
_diffrn_measured_fraction_theta_full 0.994
_diffrn_measured_fraction_theta_max 0.993
_diffrn_measurement_device_type 'Gemini S Ultra, Agilent Technologies'
_diffrn_measurement_method '\w scans'
_diffrn_radiation_type MoK\a
_diffrn_radiation_wavelength 0.71073
_diffrn_reflns_av_R_equivalents 0.0192
_diffrn_reflns_av_unetI/netI 0.0254
_diffrn_reflns_Laue_measured_fraction_full 0.994
_diffrn_reflns_Laue_measured_fraction_max 0.993
_diffrn_reflns_limit_h_max 8
_diffrn_reflns_limit_h_min -6
_diffrn_reflns_limit_k_max 10
_diffrn_reflns_limit_k_min -10
_diffrn_reflns_limit_l_max 14
_diffrn_reflns_limit_l_min -14
_diffrn_reflns_number 5306
_diffrn_reflns_point_group_measured_fraction_full 0.994
_diffrn_reflns_point_group_measured_fraction_max 0.993
_diffrn_reflns_theta_full 25.242
_diffrn_reflns_theta_max 26.371
_diffrn_reflns_theta_min 3.438
_diffrn_source 'Enhance (Mo) X-ray Source'
_exptl_absorpt_coefficient_mu 0.276
_exptl_absorpt_correction_T_max 1.00000
_exptl_absorpt_correction_T_min 0.95619
_exptl_absorpt_correction_type multi-scan
_exptl_absorpt_process_details
;
CrysAlisPro, Agilent Technologies,
Version 1.171.36.21 (release 14-08-2012 CrysAlis171 .NET)
(compiled Sep 14 2012,17:21:16)
Empirical absorption correction using spherical harmonics,
 implemented in SCALE3 ABSPACK scaling algorithm.
;
_exptl_crystal_density_diffrn 1.593
_exptl_crystal_description block
_exptl_crystal_F_000 308
_exptl_crystal_size_max 0.360
_exptl_crystal_size_mid 0.320
_exptl_crystal_size_min 0.310
_refine_diff_density_max 0.332
_refine_diff_density_min -0.298
_refine_diff_density_rms 0.049
_refine_ls_extinction_method none
_refine_ls_goodness_of_fit_ref 1.082
_refine_ls_hydrogen_treatment constr
_refine_ls_matrix_type full
_refine_ls_number_parameters 173
_refine_ls_number_reflns 2578
_refine_ls_number_restraints 0
_refine_ls_restrained_S_all 1.082
_refine_ls_R_factor_all 0.0678
_refine_ls_R_factor_gt 0.0566
_refine_ls_shift/su_max 0.000
_refine_ls_shift/su_mean 0.000
_refine_ls_structure_factor_coef Fsqd
_refine_ls_weighting_details 'w=1/[\s^2^(Fo^2^)+(0.0917P)^2^+0.1699P] where P=(Fo^2^+2Fc^2^)/3'
_refine_ls_weighting_scheme calc
_refine_ls_wR_factor_gt 0.1597
_refine_ls_wR_factor_ref 0.1707
_reflns_Friedel_coverage 0.000
_reflns_number_gt 2076
_reflns_number_total 2578
_reflns_threshold_expression 'I > 2\s(I)'
_cod_data_source_file jp6b03867_si_016.cif
_cod_data_source_block shelxl
_cod_database_code 1554019
_shelx_space_group_comment
;
The symmetry employed for this shelxl refinement is uniquely defined
by the following loop, which should always be used as a source of
symmetry information in preference to the above space-group names.
They are only intended as comments.
;
_shelx_estimated_absorpt_t_min 0.907
_shelx_estimated_absorpt_t_max 0.919
_shelxl_version_number 2013-4

loop_
_space_group_symop_operation_xyz
'x, y, z'
'-x, -y, -z'

loop_
_atom_site_label
_atom_site_type_symbol
_atom_site_fract_x
_atom_site_fract_y
_atom_site_fract_z
_atom_site_U_iso_or_equiv
_atom_site_adp_type
_atom_site_occupancy
_atom_site_site_symmetry_order
_atom_site_calc_flag
_atom_site_refinement_flags_posn
_atom_site_refinement_flags_adp
P1 P 0.11362(10) 0.76736(8) 0.22177(5) 0.0541(3) Uani 1 1 d . .
F5 F 0.1107(4) 0.6084(3) 0.3201(2) 0.1152(8) Uani 1 1 d . .
N1 N 0.6058(3) 0.2130(2) 0.18969(17) 0.0503(5) Uani 1 1 d . .
F2 F 0.0666(4) 0.8852(3) 0.3168(2) 0.1150(8) Uani 1 1 d . .
F3 F 0.1163(4) 0.9298(3) 0.1246(2) 0.1309(9) Uani 1 1 d . .
F4 F 0.1566(4) 0.6523(3) 0.1267(2) 0.1293(10) Uani 1 1 d . .
F1 F 0.3427(3) 0.7445(4) 0.2362(2) 0.1238(9) Uani 1 1 d . .
F6 F -0.1177(3) 0.7971(4) 0.2094(2) 0.1142(8) Uani 1 1 d . .
C9 C 0.5151(3) 0.2167(3) 0.29795(19) 0.0472(5) Uani 1 1 d . .
C4 C 0.5938(4) 0.2880(3) 0.3780(2) 0.0536(6) Uani 1 1 d . .
C11 C 0.3633(5) 0.2688(4) 0.0337(3) 0.0776(9) Uani 1 1 d . .
H11A H 0.3159 0.2163 -0.0207 0.116 Uiso 1 1 calc R U
H11B H 0.4111 0.3641 -0.0077 0.116 Uiso 1 1 calc R U
H11C H 0.2561 0.3093 0.0858 0.116 Uiso 1 1 calc R U
C10 C 0.5306(4) 0.1381(3) 0.1022(2) 0.0631(7) Uani 1 1 d . .
H10A H 0.4835 0.0398 0.1415 0.076 Uiso 1 1 calc R U
H10B H 0.6390 0.0979 0.0494 0.076 Uiso 1 1 calc R U
C3 C 0.7570(4) 0.3583(4) 0.3414(3) 0.0715(8) Uani 1 1 d . .
H3 H 0.8104 0.4065 0.3926 0.086 Uiso 1 1 calc R U
C1 C 0.7600(4) 0.2794(4) 0.1599(3) 0.0650(7) Uani 1 1 d . .
H1 H 0.8190 0.2739 0.0866 0.078 Uiso 1 1 calc R U
C2 C 0.8365(4) 0.3565(4) 0.2339(3) 0.0723(8) Uani 1 1 d . .
H2 H 0.9414 0.4063 0.2095 0.087 Uiso 1 1 calc R U
C8 C 0.3472(4) 0.1511(3) 0.3307(2) 0.0608(6) Uani 1 1 d . .
H8 H 0.2935 0.1044 0.2788 0.073 Uiso 1 1 calc R U
C7 C 0.2649(5) 0.1571(4) 0.4388(3) 0.0752(8) Uani 1 1 d . .
H7 H 0.1533 0.1151 0.4599 0.090 Uiso 1 1 calc R U
C5 C 0.5052(5) 0.2866(4) 0.4899(3) 0.0749(8) Uani 1 1 d . .
H5 H 0.5586 0.3290 0.5444 0.090 Uiso 1 1 calc R U
C6 C 0.3437(5) 0.2245(4) 0.5190(3) 0.0828(10) Uani 1 1 d . .
H6 H 0.2848 0.2266 0.5926 0.099 Uiso 1 1 calc R U

loop_
_atom_site_aniso_label
_atom_site_aniso_U_11
_atom_site_aniso_U_22
_atom_site_aniso_U_33
_atom_site_aniso_U_23
_atom_site_aniso_U_13
_atom_site_aniso_U_12
P1 0.0623(5) 0.0552(4) 0.0485(4) -0.0107(3) -0.0017(3) -0.0207(3)
F5 0.144(2) 0.0800(13) 0.1008(15) 0.0248(12) 0.0017(13) -0.0260(13)
N1 0.0531(11) 0.0453(10) 0.0522(10) -0.0138(8) -0.0001(8) -0.0095(8)
F2 0.147(2) 0.1289(18) 0.1060(15) -0.0719(14) 0.0383(13) -0.0726(16)
F3 0.177(3) 0.0961(17) 0.0978(16) 0.0236(13) 0.0224(15) -0.0374(16)
F4 0.174(3) 0.136(2) 0.1092(17) -0.0811(17) 0.0400(16) -0.0620(18)
F1 0.0691(14) 0.186(3) 0.1212(17) -0.0326(18) 0.0011(12) -0.0402(15)
F6 0.0702(13) 0.176(2) 0.0988(15) -0.0298(16) -0.0136(10) -0.0302(14)
C9 0.0500(12) 0.0389(11) 0.0483(11) -0.0079(9) -0.0032(9) -0.0037(9)
C4 0.0574(14) 0.0433(12) 0.0552(13) -0.0141(10) -0.0107(10) 0.0008(10)
C11 0.087(2) 0.0775(19) 0.0704(17) -0.0276(15) -0.0207(15) -0.0101(16)
C10 0.0786(18) 0.0554(14) 0.0591(15) -0.0253(12) -0.0036(12) -0.0123(13)
C3 0.0631(17) 0.0617(16) 0.095(2) -0.0285(15) -0.0203(15) -0.0112(13)
C1 0.0603(16) 0.0620(16) 0.0695(16) -0.0118(13) 0.0104(12) -0.0144(12)
C2 0.0506(15) 0.0688(17) 0.102(2) -0.0203(16) 0.0039(14) -0.0206(13)
C8 0.0586(15) 0.0514(14) 0.0690(16) -0.0040(12) -0.0007(12) -0.0145(11)
C7 0.0672(17) 0.0646(17) 0.0781(19) 0.0054(15) 0.0156(14) -0.0098(14)
C5 0.095(2) 0.0618(17) 0.0562(15) -0.0180(13) -0.0137(14) 0.0075(15)
C6 0.095(2) 0.0720(19) 0.0569(16) -0.0008(14) 0.0158(15) 0.0057(17)

loop_
_atom_type_symbol
_atom_type_description
_atom_type_scat_dispersion_real
_atom_type_scat_dispersion_imag
_atom_type_scat_source
C C 0.0033 0.0016 'International Tables Vol C Tables 4.2.6.8 and 6.1.1.4'
H H 0.0000 0.0000 'International Tables Vol C Tables 4.2.6.8 and 6.1.1.4'
F F 0.0171 0.0103 'International Tables Vol C Tables 4.2.6.8 and 6.1.1.4'
P P 0.1023 0.0942 'International Tables Vol C Tables 4.2.6.8 and 6.1.1.4'
N N 0.0061 0.0033 'International Tables Vol C Tables 4.2.6.8 and 6.1.1.4'

loop_
_geom_angle_atom_site_label_1
_geom_angle_atom_site_label_2
_geom_angle_atom_site_label_3
_geom_angle
F5 P1 F4 91.45(14)
F5 P1 F1 92.47(15)
F4 P1 F1 91.77(15)
F5 P1 F3 178.85(13)
F4 P1 F3 89.69(15)
F1 P1 F3 87.34(16)
F5 P1 F6 88.36(14)
F4 P1 F6 90.36(14)
F1 P1 F6 177.69(14)
F3 P1 F6 91.79(15)
F5 P1 F2 88.94(14)
F4 P1 F2 179.00(15)
F1 P1 F2 89.13(14)
F3 P1 F2 89.92(14)
F6 P1 F2 88.73(14)
C1 N1 C9 120.7(2)
C1 N1 C10 118.1(2)
C9 N1 C10 121.1(2)
N1 C9 C8 121.8(2)
N1 C9 C4 118.7(2)
C8 C9 C4 119.4(2)
C5 C4 C3 123.1(3)
C5 C4 C9 118.7(3)
C3 C4 C9 118.2(2)
C10 C11 H11A 109.5
C10 C11 H11B 109.5
H11A C11 H11B 109.5
C10 C11 H11C 109.5
H11A C11 H11C 109.5
H11B C11 H11C 109.5
N1 C10 C11 111.3(2)
N1 C10 H10A 109.4
C11 C10 H10A 109.4
N1 C10 H10B 109.4
C11 C10 H10B 109.4
H10A C10 H10B 108.0
C2 C3 C4 120.9(3)
C2 C3 H3 119.5
C4 C3 H3 119.5
N1 C1 C2 122.4(3)
N1 C1 H1 118.8
C2 C1 H1 118.8
C3 C2 C1 119.0(3)
C3 C2 H2 120.5
C1 C2 H2 120.5
C7 C8 C9 119.3(3)
C7 C8 H8 120.4
C9 C8 H8 120.4
C8 C7 C6 121.7(3)
C8 C7 H7 119.2
C6 C7 H7 119.2
C6 C5 C4 120.8(3)
C6 C5 H5 119.6
C4 C5 H5 119.6
C5 C6 C7 120.1(3)
C5 C6 H6 120.0
C7 C6 H6 120.0

loop_
_geom_bond_atom_site_label_1
_geom_bond_atom_site_label_2
_geom_bond_distance
P1 F5 1.560(2)
P1 F4 1.5670(19)
P1 F1 1.571(2)
P1 F3 1.572(2)
P1 F6 1.575(2)
P1 F2 1.5821(19)
N1 C1 1.324(3)
N1 C9 1.379(3)
N1 C10 1.489(3)
C9 C8 1.411(3)
C9 C4 1.414(3)
C4 C5 1.409(4)
C4 C3 1.410(4)
C11 C10 1.505(4)
C11 H11A 0.9600
C11 H11B 0.9600
C11 H11C 0.9600
C10 H10A 0.9700
C10 H10B 0.9700
C3 C2 1.342(4)
C3 H3 0.9300
C1 C2 1.383(4)
C1 H1 0.9300
C2 H2 0.9300
C8 C7 1.358(4)
C8 H8 0.9300
C7 C6 1.394(5)
C7 H7 0.9300
C5 C6 1.350(5)
C5 H5 0.9300
C6 H6 0.9300

loop_
_geom_torsion_atom_site_label_1
_geom_torsion_atom_site_label_2
_geom_torsion_atom_site_label_3
_geom_torsion_atom_site_label_4
_geom_torsion
C1 N1 C9 C8 178.2(2)
C10 N1 C9 C8 -0.3(3)
C1 N1 C9 C4 -1.9(3)
C10 N1 C9 C4 179.5(2)
N1 C9 C4 C5 -177.9(2)
C8 C9 C4 C5 1.9(3)
N1 C9 C4 C3 2.5(3)
C8 C9 C4 C3 -177.7(2)
C1 N1 C10 C11 -93.5(3)
C9 N1 C10 C11 85.1(3)
C5 C4 C3 C2 180.0(3)
C9 C4 C3 C2 -0.4(4)
C9 N1 C1 C2 -0.7(4)
C10 N1 C1 C2 178.0(2)
C4 C3 C2 C1 -2.1(4)
N1 C1 C2 C3 2.7(4)
N1 C9 C8 C7 179.5(2)
C4 C9 C8 C7 -0.3(4)
C9 C8 C7 C6 -0.8(4)
C3 C4 C5 C6 177.1(3)
C9 C4 C5 C6 -2.5(4)
C4 C5 C6 C7 1.4(5)
C8 C7 C6 C5 0.3(5)
